data_2236245
loop_
_publ_author_name
'Fun, Hoong-Kun'
'Chia, Tze Shyang'
'Samshuddin, S.'
'Narayana, B.'
'Sarojini, B. K.'

_publ_section_title
;
 <i>N</i>-(1,3-Dioxo-2,3-dihydro-1<i>H</i>-isoindol-2-yl)-4,4''-difluoro-5'-hydroxy-1,1':3',1''-terphenyl-4'-carboxamide
;
_journal_coeditor_code HB6906
_journal_issue 9
_journal_name_full 'Acta Crystallographica Section E'
_journal_page_first o2619
_journal_page_last o2620
_journal_paper_doi 10.1107/S160053681203365X
_journal_volume 68
_journal_year 2012
_chemical_formula_iupac 'C27 H16 F2 N2 O4'
_chemical_formula_moiety 'C27 H16 F2 N2 O4'
_chemical_formula_sum 'C27 H16 F2 N2 O4'
_chemical_formula_weight 470.42
_chemical_name_systematic
;
<i>N</i>-(1,3-Dioxo-2,3-dihydro-1<i>H</i>-isoindol-2-yl)-4,4''-difluoro-
5'-hydroxy-1,1':3',1''-terphenyl-4'-carboxamide
;
_space_group_IT_number 14
_symmetry_cell_setting monoclinic
_symmetry_space_group_name_Hall '-P 2ybc'
_symmetry_space_group_name_H-M 'P 1 21/c 1'
_atom_sites_solution_hydrogens geom
_atom_sites_solution_primary direct
_atom_sites_solution_secondary difmap
_audit_creation_method SHELXL-97
_cell_angle_alpha 90.00
_cell_angle_beta 114.9210(10)
_cell_angle_gamma 90.00
_cell_formula_units_Z 8
_cell_length_a 24.8732(10)
_cell_length_b 8.9875(4)
_cell_length_c 21.3722(9)
_cell_measurement_reflns_used 9881
_cell_measurement_temperature 100(2)
_cell_measurement_theta_max 33.21
_cell_measurement_theta_min 2.80
_cell_volume 4332.9(3)
_computing_cell_refinement 'SAINT (Bruker, 2009)'
_computing_data_collection 'APEX2 (Bruker, 2009)'
_computing_data_reduction 'SAINT (Bruker, 2009)'
_computing_molecular_graphics 'SHELXTL (Sheldrick, 2008)'
_computing_publication_material
;
SHELXTL (Sheldrick, 2008) and PLATON (Spek, 2009)
;
_computing_structure_refinement 'SHELXTL (Sheldrick, 2008)'
_computing_structure_solution 'SHELXTL (Sheldrick, 2008)'
_diffrn_ambient_temperature 100
_diffrn_measured_fraction_theta_full 0.996
_diffrn_measured_fraction_theta_max 0.996
_diffrn_measurement_device_type 'Bruker APEX DUO CCD'
_diffrn_measurement_method '\f and \w scans'
_diffrn_radiation_monochromator graphite
_diffrn_radiation_source 'fine-focus sealed tube'
_diffrn_radiation_type MoK\a
_diffrn_radiation_wavelength 0.71073
_diffrn_reflns_av_R_equivalents 0.0000
_diffrn_reflns_av_sigmaI/netI 0.0360
_diffrn_reflns_limit_h_max 34
_diffrn_reflns_limit_h_min -38
_diffrn_reflns_limit_k_max 13
_diffrn_reflns_limit_k_min -13
_diffrn_reflns_limit_l_max 32
_diffrn_reflns_limit_l_min 0
_diffrn_reflns_number 16713
_diffrn_reflns_theta_full 33.34
_diffrn_reflns_theta_max 33.34
_diffrn_reflns_theta_min 0.90
_diffrn_standards_number 0
_exptl_absorpt_coefficient_mu 0.109
_exptl_absorpt_correction_T_max 0.9845
_exptl_absorpt_correction_T_min 0.9561
_exptl_absorpt_correction_type multi-scan
_exptl_absorpt_process_details '(<i>SADABS</i>; Bruker, 2009)'
_exptl_crystal_colour colourless
_exptl_crystal_density_diffrn 1.442
_exptl_crystal_density_method 'not measured'
_exptl_crystal_description block
_exptl_crystal_F_000 1936
_exptl_crystal_size_max 0.41
_exptl_crystal_size_mid 0.31
_exptl_crystal_size_min 0.14
_refine_diff_density_max 0.626
_refine_diff_density_min -0.902
_refine_ls_extinction_method none
_refine_ls_goodness_of_fit_ref 1.046
_refine_ls_hydrogen_treatment mixed
_refine_ls_matrix_type full
_refine_ls_number_parameters 748
_refine_ls_number_reflns 16713
_refine_ls_number_restraints 45
_refine_ls_restrained_S_all 1.113
_refine_ls_R_factor_all 0.0775
_refine_ls_R_factor_gt 0.0562
_refine_ls_shift/su_max 0.000
_refine_ls_shift/su_mean 0.000
_refine_ls_structure_factor_coef Fsqd
_refine_ls_weighting_details 'calc w=1/[\s^2^(Fo^2^)+(0.0737P)^2^+2.8746P] where P=(Fo^2^+2Fc^2^)/3'
_refine_ls_weighting_scheme calc
_refine_ls_wR_factor_gt 0.1540
_refine_ls_wR_factor_ref 0.1678
_reflns_number_gt 12698
_reflns_number_total 16713
_reflns_threshold_expression I>2\s(I)
_cod_data_source_file hb6906.cif
_cod_data_source_block I
_cod_original_sg_symbol_H-M 'P 21/c'
_cod_database_code 2236245
_cod_database_fobs_code 2236245

loop_
_symmetry_equiv_pos_as_xyz
'x, y, z'
'-x, y+1/2, -z+1/2'
'-x, -y, -z'
'x, -y-1/2, z-1/2'

loop_
_atom_site_type_symbol
_atom_site_label
_atom_site_fract_x
_atom_site_fract_y
_atom_site_fract_z
_atom_site_U_iso_or_equiv
_atom_site_adp_type
_atom_site_calc_flag
_atom_site_refinement_flags
_atom_site_occupancy
_atom_site_symmetry_multiplicity
_atom_site_disorder_assembly
_atom_site_disorder_group
F F1A 0.70185(5) 0.57672(16) -0.07644(6) 0.0364(3) Uani d . 1 1 . .
F F2A 0.74047(5) 0.31572(16) 0.47234(7) 0.0448(3) Uani d . 1 1 . .
O O1A 0.44381(5) 0.67527(14) 0.09291(6) 0.0239(2) Uani d . 1 1 . .
O O2A 0.45373(5) 0.64374(13) 0.22015(7) 0.0244(2) Uani d . 1 1 . .
O O3A 0.37372(5) 0.32205(15) 0.22722(7) 0.0272(2) Uani d D 1 1 . .
O O4A 0.52736(6) 0.57608(18) 0.39267(8) 0.0384(3) Uani d D 1 1 . .
N N1A 0.49213(6) 0.42265(15) 0.26521(7) 0.0194(2) Uani d . 1 1 . .
N N2A 0.46069(6) 0.43104(14) 0.30464(7) 0.0200(2) Uani d D 1 1 . .
C C1A 0.66264(7) 0.46269(19) 0.06103(8) 0.0220(3) Uani d . 1 1 . .
H H1AA 0.6752 0.3957 0.0976 0.026 Uiso calc R 1 1 . .
C C2A 0.69280(7) 0.4694(2) 0.01934(9) 0.0255(3) Uani d . 1 1 . .
H H2AA 0.7255 0.4091 0.0278 0.031 Uiso calc R 1 1 . .
C C3A 0.67274(7) 0.5687(2) -0.03518(9) 0.0258(3) Uani d . 1 1 . .
C C4A 0.62450(7) 0.6598(2) -0.04955(9) 0.0262(3) Uani d . 1 1 . .
H H4AA 0.6116 0.7240 -0.0872 0.031 Uiso calc R 1 1 . .
C C5A 0.59568(7) 0.65329(19) -0.00633(9) 0.0233(3) Uani d . 1 1 . .
H H5AA 0.5637 0.7160 -0.0146 0.028 Uiso calc R 1 1 . .
C C6A 0.61381(7) 0.55424(17) 0.04938(8) 0.0193(3) Uani d . 1 1 . .
C C7A 0.58244(6) 0.54752(17) 0.09474(8) 0.0185(2) Uani d . 1 1 . .
C C8A 0.52569(6) 0.60577(17) 0.07381(8) 0.0194(3) Uani d . 1 1 . .
H H8AA 0.5062 0.6442 0.0295 0.023 Uiso calc R 1 1 . .
C C9A 0.49761(6) 0.60762(17) 0.11803(8) 0.0187(3) Uani d . 1 1 . .
C C10A 0.52419(6) 0.54063(16) 0.18387(8) 0.0177(2) Uani d . 1 1 . .
C C11A 0.58238(6) 0.48200(16) 0.20595(8) 0.0177(2) Uani d . 1 1 . .
C C12A 0.61013(6) 0.48774(17) 0.16141(8) 0.0186(3) Uani d . 1 1 . .
H H12A 0.6484 0.4506 0.1764 0.022 Uiso calc R 1 1 . .
C C13A 0.61965(6) 0.42961(17) 0.27708(8) 0.0190(3) Uani d . 1 1 . .
C C14A 0.62408(7) 0.51251(19) 0.33414(8) 0.0215(3) Uani d . 1 1 . .
H H14A 0.5999 0.5952 0.3279 0.026 Uiso calc R 1 1 . .
C C15A 0.66434(7) 0.4728(2) 0.40044(9) 0.0270(3) Uani d . 1 1 . .
H H15A 0.6673 0.5278 0.4386 0.032 Uiso calc R 1 1 . .
C C16A 0.69952(8) 0.3503(2) 0.40793(10) 0.0319(4) Uani d . 1 1 . .
C C17A 0.69626(8) 0.2637(2) 0.35338(11) 0.0319(4) Uani d . 1 1 . .
H H17A 0.7204 0.1806 0.3604 0.038 Uiso calc R 1 1 . .
C C18A 0.65589(7) 0.30408(19) 0.28748(10) 0.0254(3) Uani d . 1 1 . .
H H18A 0.6529 0.2471 0.2498 0.030 Uiso calc R 1 1 . .
C C19A 0.48859(6) 0.54052(16) 0.22477(8) 0.0188(3) Uani d . 1 1 . .
C C20A 0.40094(6) 0.38583(17) 0.28064(8) 0.0192(3) Uani d D 1 1 . .
C C21A 0.38250(7) 0.43651(17) 0.33479(8) 0.0199(3) Uani d D 1 1 . .
C C22A 0.32915(7) 0.4177(2) 0.33958(9) 0.0266(3) Uani d D 1 1 . .
H H22A 0.2982 0.3641 0.3066 0.032 Uiso calc R 1 1 . .
C C23A 0.32378(8) 0.4828(2) 0.39620(10) 0.0297(3) Uani d D 1 1 . .
H H23A 0.2885 0.4722 0.4009 0.036 Uiso calc R 1 1 . .
C C24A 0.36994(9) 0.5627(2) 0.44533(10) 0.0308(4) Uani d D 1 1 . .
H H24A 0.3649 0.6058 0.4820 0.037 Uiso calc R 1 1 . .
C C25A 0.42400(9) 0.5795(2) 0.44060(10) 0.0305(4) Uani d D 1 1 . .
H H25A 0.4553 0.6315 0.4739 0.037 Uiso calc R 1 1 . .
C C26A 0.42891(7) 0.51557(19) 0.38443(9) 0.0228(3) Uani d D 1 1 . .
C C27A 0.47978(7) 0.51708(19) 0.36511(9) 0.0243(3) Uani d D 1 1 . .
F F1B -0.24301(5) 0.91133(16) -0.29187(5) 0.0347(3) Uani d . 1 1 . .
F F2B -0.22044(6) 1.19023(17) 0.26237(7) 0.0440(3) Uani d . 1 1 . .
O O1B 0.02966(5) 0.75887(17) 0.11463(6) 0.0279(3) Uani d . 1 1 . .
O O2B 0.03502(6) 0.78615(14) 0.23665(6) 0.0256(2) Uani d . 1 1 . .
N N1B -0.00874(7) 0.98785(17) 0.25626(7) 0.0249(3) Uani d . 1 1 . .
C C1B -0.20753(7) 0.87878(19) -0.11017(8) 0.0210(3) Uani d . 1 1 . .
H H1BA -0.2263 0.8584 -0.0816 0.025 Uiso calc R 1 1 . .
C C2B -0.24027(7) 0.8785(2) -0.18146(8) 0.0239(3) Uani d . 1 1 . .
H H2BA -0.2806 0.8575 -0.2010 0.029 Uiso calc R 1 1 . .
C C3B -0.21122(7) 0.9102(2) -0.22228(8) 0.0242(3) Uani d . 1 1 . .
C C4B -0.15137(7) 0.9400(2) -0.19595(8) 0.0270(3) Uani d . 1 1 . .
H H4BA -0.1331 0.9604 -0.2250 0.032 Uiso calc R 1 1 . .
C C5B -0.11913(7) 0.9385(2) -0.12468(8) 0.0245(3) Uani d . 1 1 . .
H H5BA -0.0786 0.9572 -0.1058 0.029 Uiso calc R 1 1 . .
C C6B -0.14672(6) 0.90931(18) -0.08102(7) 0.0189(3) Uani d . 1 1 . .
C C7B -0.11148(6) 0.90581(18) -0.00535(7) 0.0192(3) Uani d . 1 1 A .
C C8B -0.05588(7) 0.8402(2) 0.02207(8) 0.0222(3) Uani d . 1 1 . .
H H8BA -0.0403 0.8024 -0.0073 0.027 Uiso calc R 1 1 . .
C C9B -0.02312(6) 0.83030(19) 0.09311(8) 0.0204(3) Uani d . 1 1 A .
C C10B -0.04459(7) 0.89221(17) 0.13910(7) 0.0180(2) Uani d . 1 1 . .
C C11B -0.10190(7) 0.95784(17) 0.11118(7) 0.0184(2) Uani d . 1 1 A .
C C12B -0.13399(7) 0.96299(18) 0.03979(8) 0.0196(3) Uani d . 1 1 . .
H H12B -0.1715 1.0057 0.0215 0.023 Uiso calc R 1 1 A .
C C13B -0.13197(7) 1.01929(18) 0.15303(8) 0.0204(3) Uani d . 1 1 . .
C C14B -0.13921(8) 0.9340(2) 0.20379(9) 0.0255(3) Uani d . 1 1 A .
H H14B -0.1241 0.8378 0.2128 0.031 Uiso calc R 1 1 . .
C C15B -0.16887(9) 0.9922(2) 0.24094(10) 0.0309(4) Uani d . 1 1 . .
H H15B -0.1736 0.9359 0.2748 0.037 Uiso calc R 1 1 A .
C C16B -0.19113(8) 1.1348(2) 0.22641(10) 0.0306(4) Uani d . 1 1 A .
C C17B -0.18557(8) 1.2222(2) 0.17653(9) 0.0289(3) Uani d . 1 1 . .
H H17B -0.2012 1.3179 0.1677 0.035 Uiso calc R 1 1 A .
C C18B -0.15578(7) 1.16279(19) 0.13971(9) 0.0237(3) Uani d . 1 1 A .
H H18B -0.1517 1.2197 0.1056 0.028 Uiso calc R 1 1 . .
C C19B -0.00406(7) 0.88355(17) 0.21341(8) 0.0202(3) Uani d . 1 1 A .
O O3B 0.1114(3) 1.0874(6) 0.3230(3) 0.0205(7) Uani d PD 0.658(12) 1 A 1
O O4B -0.03851(17) 0.8627(7) 0.36124(16) 0.0433(10) Uani d PD 0.658(12) 1 A 1
N N2B 0.0251(2) 0.9875(5) 0.3257(2) 0.0126(6) Uani d PD 0.658(12) 1 A 1
C C20B 0.0845(3) 1.0357(9) 0.3540(2) 0.0160(14) Uani d PD 0.658(12) 1 A 1
C C21B 0.1069(2) 1.0054(8) 0.4280(3) 0.0175(13) Uani d PD 0.658(12) 1 A 1
C C22B 0.1588(4) 1.0456(16) 0.4820(4) 0.0235(17) Uani d PD 0.658(12) 1 A 1
H H22B 0.1884 1.0945 0.4742 0.028 Uiso calc PR 0.658(12) 1 A 1
C C23B 0.1665(3) 1.0115(9) 0.5491(4) 0.0254(13) Uani d PD 0.658(12) 1 A 1
H H23B 0.2018 1.0369 0.5862 0.031 Uiso calc PR 0.658(12) 1 A 1
C C24B 0.1228(2) 0.9414(8) 0.56112(18) 0.0370(11) Uani d PD 0.658(12) 1 A 1
H H24B 0.1293 0.9180 0.6061 0.044 Uiso calc PR 0.658(12) 1 A 1
C C25B 0.0686(2) 0.9044(8) 0.50666(16) 0.0413(14) Uani d PD 0.658(12) 1 A 1
H H25B 0.0388 0.8569 0.5146 0.050 Uiso calc PR 0.658(12) 1 A 1
C C26B 0.0612(2) 0.9412(6) 0.44076(18) 0.0250(8) Uani d PD 0.658(12) 1 A 1
C C27B 0.00860(19) 0.9190(6) 0.37426(18) 0.0258(8) Uani d PD 0.658(12) 1 A 1
O O3X 0.1052(6) 1.1164(11) 0.3266(7) 0.0297(19) Uani d PD 0.342(12) 1 A 2
O O4X -0.0235(4) 0.7929(13) 0.3521(4) 0.046(3) Uani d PD 0.342(12) 1 A 2
N N2X 0.0342(4) 0.9593(9) 0.3252(5) 0.0195(16) Uani d PD 0.342(12) 1 A 2
C C20X 0.0880(7) 1.0363(19) 0.3594(6) 0.029(4) Uani d PD 0.342(12) 1 A 2
C C21X 0.1074(6) 1.0017(19) 0.4334(6) 0.031(4) Uani d PD 0.342(12) 1 A 2
C C22X 0.1601(7) 1.041(2) 0.4886(8) 0.022(3) Uani d PD 0.342(12) 1 A 2
H H22C 0.1870 1.1065 0.4838 0.026 Uiso calc PR 0.342(12) 1 A 2
C C23X 0.1700(6) 0.9752(17) 0.5524(8) 0.029(3) Uani d PD 0.342(12) 1 A 2
H H23C 0.2036 1.0011 0.5916 0.034 Uiso calc PR 0.342(12) 1 A 2
C C24X 0.1306(3) 0.8728(15) 0.5579(4) 0.0333(18) Uani d PD 0.342(12) 1 A 2
H H24C 0.1378 0.8349 0.6012 0.040 Uiso calc PR 0.342(12) 1 A 2
C C25X 0.0804(3) 0.8241(14) 0.5006(3) 0.035(2) Uani d PD 0.342(12) 1 A 2
H H25C 0.0552 0.7520 0.5044 0.042 Uiso calc PR 0.342(12) 1 A 2
C C26X 0.0705(3) 0.8894(11) 0.4379(3) 0.0227(14) Uani d PD 0.342(12) 1 A 2
C C27X 0.0197(3) 0.8682(12) 0.3690(4) 0.0273(16) Uani d PD 0.342(12) 1 A 2
H H1NA 0.5124(11) 0.351(3) 0.2695(12) 0.025(5) Uiso d . 1 1 . .
H H1OB 0.0450(15) 0.749(4) 0.1599(18) 0.056(9) Uiso d . 1 1 . .
H H1NB -0.0342(13) 1.066(3) 0.2407(14) 0.039(7) Uiso d . 1 1 . .
H H1OA 0.4311(13) 0.675(3) 0.1226(16) 0.045(8) Uiso d . 1 1 . .

loop_
_atom_site_aniso_label
_atom_site_aniso_U_11
_atom_site_aniso_U_22
_atom_site_aniso_U_33
_atom_site_aniso_U_12
_atom_site_aniso_U_13
_atom_site_aniso_U_23
F1A 0.0258(5) 0.0597(8) 0.0288(5) 0.0058(5) 0.0165(4) 0.0077(5)
F2A 0.0285(6) 0.0497(8) 0.0364(6) -0.0065(5) -0.0057(5) 0.0214(6)
O1A 0.0166(5) 0.0276(6) 0.0250(5) 0.0069(4) 0.0063(4) -0.0011(4)
O2A 0.0227(5) 0.0169(5) 0.0397(7) 0.0032(4) 0.0190(5) 0.0006(5)
O3A 0.0209(5) 0.0303(6) 0.0285(6) -0.0039(5) 0.0086(4) -0.0093(5)
O4A 0.0297(6) 0.0501(9) 0.0396(7) -0.0206(6) 0.0186(6) -0.0213(7)
N1A 0.0193(5) 0.0159(5) 0.0262(6) 0.0013(4) 0.0126(5) -0.0009(5)
N2A 0.0183(5) 0.0200(6) 0.0237(6) -0.0035(4) 0.0109(5) -0.0040(5)
C1A 0.0204(6) 0.0252(7) 0.0201(6) 0.0039(5) 0.0082(5) -0.0006(5)
C2A 0.0200(6) 0.0328(8) 0.0239(7) 0.0049(6) 0.0096(6) -0.0002(6)
C3A 0.0198(6) 0.0364(9) 0.0222(7) -0.0011(6) 0.0098(5) -0.0009(6)
C4A 0.0219(7) 0.0303(8) 0.0262(7) 0.0007(6) 0.0101(6) 0.0050(6)
C5A 0.0204(6) 0.0226(7) 0.0273(7) 0.0022(5) 0.0103(6) 0.0030(6)
C6A 0.0174(6) 0.0196(6) 0.0196(6) -0.0004(5) 0.0064(5) -0.0029(5)
C7A 0.0173(6) 0.0168(6) 0.0202(6) -0.0002(5) 0.0067(5) -0.0034(5)
C8A 0.0167(6) 0.0195(6) 0.0192(6) 0.0018(5) 0.0047(5) -0.0018(5)
C9A 0.0142(5) 0.0171(6) 0.0222(6) 0.0019(5) 0.0050(5) -0.0028(5)
C10A 0.0157(5) 0.0151(6) 0.0223(6) 0.0001(4) 0.0081(5) -0.0022(5)
C11A 0.0151(5) 0.0149(6) 0.0220(6) 0.0004(4) 0.0069(5) -0.0010(5)
C12A 0.0158(5) 0.0179(6) 0.0218(6) 0.0014(5) 0.0077(5) -0.0010(5)
C13A 0.0151(5) 0.0180(6) 0.0231(6) -0.0002(5) 0.0072(5) 0.0032(5)
C14A 0.0196(6) 0.0235(7) 0.0218(7) -0.0008(5) 0.0092(5) 0.0039(5)
C15A 0.0230(7) 0.0343(9) 0.0218(7) -0.0068(6) 0.0076(6) 0.0059(6)
C16A 0.0202(7) 0.0359(9) 0.0303(8) -0.0048(6) 0.0015(6) 0.0153(7)
C17A 0.0199(7) 0.0245(8) 0.0441(10) 0.0032(6) 0.0064(7) 0.0115(7)
C18A 0.0190(6) 0.0201(7) 0.0350(8) 0.0013(5) 0.0094(6) 0.0042(6)
C19A 0.0162(6) 0.0151(6) 0.0252(7) -0.0017(5) 0.0088(5) -0.0030(5)
C20A 0.0164(6) 0.0167(6) 0.0248(7) 0.0002(5) 0.0089(5) -0.0003(5)
C21A 0.0180(6) 0.0190(6) 0.0237(7) 0.0007(5) 0.0098(5) 0.0008(5)
C22A 0.0200(7) 0.0314(8) 0.0302(8) -0.0005(6) 0.0123(6) -0.0010(6)
C23A 0.0275(8) 0.0342(9) 0.0346(9) 0.0036(7) 0.0201(7) 0.0032(7)
C24A 0.0391(9) 0.0312(9) 0.0304(8) 0.0017(7) 0.0228(8) 0.0001(7)
C25A 0.0365(9) 0.0321(9) 0.0282(8) -0.0073(7) 0.0187(7) -0.0083(7)
C26A 0.0239(7) 0.0223(7) 0.0247(7) -0.0032(5) 0.0126(6) -0.0029(6)
C27A 0.0226(7) 0.0252(7) 0.0271(7) -0.0067(6) 0.0125(6) -0.0067(6)
F1B 0.0284(5) 0.0549(8) 0.0146(4) 0.0039(5) 0.0031(4) 0.0014(4)
F2B 0.0402(7) 0.0562(8) 0.0434(7) 0.0062(6) 0.0253(6) -0.0177(6)
O1B 0.0192(5) 0.0426(7) 0.0199(5) 0.0090(5) 0.0064(4) 0.0035(5)
O2B 0.0266(6) 0.0232(6) 0.0206(5) 0.0025(4) 0.0038(4) 0.0028(4)
N1B 0.0320(7) 0.0231(6) 0.0139(5) 0.0007(5) 0.0042(5) 0.0005(5)
C1B 0.0167(6) 0.0271(7) 0.0197(6) 0.0020(5) 0.0083(5) 0.0008(5)
C2B 0.0173(6) 0.0309(8) 0.0207(7) 0.0023(6) 0.0052(5) -0.0005(6)
C3B 0.0227(7) 0.0315(8) 0.0144(6) 0.0039(6) 0.0040(5) 0.0004(6)
C4B 0.0224(7) 0.0413(10) 0.0175(6) -0.0001(6) 0.0085(5) 0.0048(6)
C5B 0.0181(6) 0.0369(9) 0.0172(6) -0.0024(6) 0.0062(5) 0.0034(6)
C6B 0.0174(6) 0.0234(7) 0.0153(6) 0.0023(5) 0.0063(5) 0.0016(5)
C7B 0.0173(6) 0.0239(7) 0.0160(6) 0.0000(5) 0.0067(5) 0.0017(5)
C8B 0.0185(6) 0.0313(8) 0.0176(6) 0.0021(6) 0.0083(5) 0.0015(6)
C9B 0.0166(6) 0.0258(7) 0.0183(6) 0.0010(5) 0.0069(5) 0.0019(5)
C10B 0.0194(6) 0.0184(6) 0.0152(6) -0.0010(5) 0.0061(5) 0.0009(5)
C11B 0.0207(6) 0.0174(6) 0.0172(6) 0.0004(5) 0.0081(5) 0.0002(5)
C12B 0.0182(6) 0.0222(7) 0.0173(6) 0.0017(5) 0.0066(5) 0.0003(5)
C13B 0.0216(6) 0.0215(7) 0.0176(6) 0.0007(5) 0.0078(5) -0.0032(5)
C14B 0.0318(8) 0.0251(7) 0.0233(7) 0.0023(6) 0.0152(6) -0.0019(6)
C15B 0.0342(9) 0.0371(9) 0.0256(8) 0.0010(7) 0.0168(7) -0.0050(7)
C16B 0.0249(7) 0.0402(10) 0.0276(8) 0.0019(7) 0.0120(6) -0.0136(7)
C17B 0.0236(7) 0.0280(8) 0.0296(8) 0.0054(6) 0.0057(6) -0.0087(6)
C18B 0.0214(6) 0.0227(7) 0.0227(7) 0.0015(5) 0.0052(5) -0.0030(6)
C19B 0.0224(6) 0.0187(6) 0.0166(6) -0.0033(5) 0.0055(5) 0.0023(5)
O3B 0.0236(14) 0.0203(19) 0.0250(11) 0.0081(13) 0.0175(10) 0.0056(12)
O4B 0.0345(14) 0.061(3) 0.0298(12) -0.0243(16) 0.0094(10) 0.0012(14)
N2B 0.0137(13) 0.0123(14) 0.0111(9) 0.0031(11) 0.0045(9) 0.0000(10)
C20B 0.022(2) 0.019(3) 0.0083(13) 0.0040(17) 0.0074(12) 0.0013(13)
C21B 0.0114(16) 0.024(3) 0.017(2) -0.0079(15) 0.0058(14) -0.0025(16)
C22B 0.025(3) 0.027(3) 0.019(2) 0.004(2) 0.0098(19) 0.0037(18)
C23B 0.020(2) 0.030(3) 0.0182(16) 0.000(2) 0.0001(13) 0.0004(17)
C24B 0.0369(19) 0.052(3) 0.0166(12) -0.0129(19) 0.0060(12) 0.0039(16)
C25B 0.0365(19) 0.066(3) 0.0178(12) -0.027(2) 0.0075(11) 0.0057(15)
C26B 0.0249(16) 0.031(2) 0.0163(11) -0.0068(14) 0.0062(10) 0.0033(13)
C27B 0.0251(15) 0.033(2) 0.0170(11) -0.0101(14) 0.0070(10) 0.0006(13)
O3X 0.036(3) 0.016(3) 0.049(4) 0.014(2) 0.029(2) 0.010(3)
O4X 0.034(3) 0.057(5) 0.029(3) -0.028(3) -0.005(2) 0.015(3)
N2X 0.023(3) 0.018(3) 0.018(2) 0.012(2) 0.009(2) -0.001(2)
C20X 0.022(5) 0.012(5) 0.055(8) -0.005(4) 0.017(5) -0.006(5)
C21X 0.052(7) 0.034(7) 0.012(4) 0.009(5) 0.017(4) 0.001(3)
C22X 0.008(4) 0.022(6) 0.029(5) -0.002(3) 0.001(3) -0.011(4)
C23X 0.020(3) 0.041(8) 0.021(3) 0.013(4) 0.005(2) 0.002(4)
C24X 0.023(2) 0.053(5) 0.021(3) 0.000(3) 0.0058(19) 0.008(3)
C25X 0.022(2) 0.057(6) 0.024(3) -0.006(3) 0.0072(19) 0.013(3)
C26X 0.016(2) 0.029(4) 0.020(2) -0.003(2) 0.0045(17) 0.006(2)
C27X 0.022(3) 0.033(4) 0.022(3) -0.004(3) 0.005(2) 0.004(3)

loop_
_atom_type_symbol
_atom_type_description
_atom_type_scat_dispersion_real
_atom_type_scat_dispersion_imag
_atom_type_scat_source
C C 0.0033 0.0016 'International Tables Vol C Tables 4.2.6.8 and 6.1.1.4'
H H 0.0000 0.0000 'International Tables Vol C Tables 4.2.6.8 and 6.1.1.4'
N N 0.0061 0.0033 'International Tables Vol C Tables 4.2.6.8 and 6.1.1.4'
O O 0.0106 0.0060 'International Tables Vol C Tables 4.2.6.8 and 6.1.1.4'
F F 0.0171 0.0103 'International Tables Vol C Tables 4.2.6.8 and 6.1.1.4'

loop_
_geom_angle_atom_site_label_1
_geom_angle_atom_site_label_2
_geom_angle_atom_site_label_3
_geom_angle
C9A O1A H1OA 109(2)
C19A N1A N2A 116.80(13)
C19A N1A H1NA 125.1(17)
N2A N1A H1NA 118.0(17)
N1A N2A C27A 122.39(13)
N1A N2A C20A 123.09(13)
C27A N2A C20A 112.85(12)
C2A C1A C6A 121.59(15)
C2A C1A H1AA 119.2
C6A C1A H1AA 119.2
C3A C2A C1A 117.94(15)
C3A C2A H2AA 121.0
C1A C2A H2AA 121.0
F1A C3A C4A 118.46(16)
F1A C3A C2A 118.65(15)
C4A C3A C2A 122.89(15)
C3A C4A C5A 118.18(16)
C3A C4A H4AA 120.9
C5A C4A H4AA 120.9
C4A C5A C6A 121.40(15)
C4A C5A H5AA 119.3
C6A C5A H5AA 119.3
C1A C6A C5A 117.98(14)
C1A C6A C7A 121.14(14)
C5A C6A C7A 120.89(14)
C8A C7A C12A 117.94(14)
C8A C7A C6A 121.18(14)
C12A C7A C6A 120.83(13)
C7A C8A C9A 121.18(14)
C7A C8A H8AA 119.4
C9A C8A H8AA 119.4
O1A C9A C8A 115.45(14)
O1A C9A C10A 123.68(14)
C8A C9A C10A 120.86(13)
C9A C10A C11A 118.21(13)
C9A C10A C19A 116.23(13)
C11A C10A C19A 125.55(14)
C12A C11A C10A 119.21(14)
C12A C11A C13A 115.87(13)
C10A C11A C13A 124.52(13)
C11A C12A C7A 122.42(13)
C11A C12A H12A 118.8
C7A C12A H12A 118.8
C14A C13A C18A 118.89(15)
C14A C13A C11A 120.77(14)
C18A C13A C11A 119.99(14)
C13A C14A C15A 120.73(16)
C13A C14A H14A 119.6
C15A C14A H14A 119.6
C16A C15A C14A 118.26(18)
C16A C15A H15A 120.9
C14A C15A H15A 120.9
F2A C16A C15A 118.06(19)
F2A C16A C17A 118.72(18)
C15A C16A C17A 123.20(16)
C16A C17A C18A 118.10(17)
C16A C17A H17A 121.0
C18A C17A H17A 121.0
C17A C18A C13A 120.81(17)
C17A C18A H18A 119.6
C13A C18A H18A 119.6
O2A C19A N1A 119.49(14)
O2A C19A C10A 121.43(14)
N1A C19A C10A 119.00(13)
O3A C20A N2A 124.66(14)
O3A C20A C21A 130.74(14)
N2A C20A C21A 104.60(13)
C22A C21A C26A 121.34(15)
C22A C21A C20A 129.87(15)
C26A C21A C20A 108.77(13)
C21A C22A C23A 117.16(16)
C21A C22A H22A 121.4
C23A C22A H22A 121.4
C24A C23A C22A 121.41(16)
C24A C23A H23A 119.3
C22A C23A H23A 119.3
C23A C24A C25A 121.07(17)
C23A C24A H24A 119.5
C25A C24A H24A 119.5
C26A C25A C24A 117.23(17)
C26A C25A H25A 121.4
C24A C25A H25A 121.4
C25A C26A C21A 121.78(15)
C25A C26A C27A 129.37(16)
C21A C26A C27A 108.85(14)
O4A C27A N2A 125.13(15)
O4A C27A C26A 130.23(16)
N2A C27A C26A 104.65(13)
C9B O1B H1OB 109(2)
C19B N1B N2B 123.2(2)
C19B N1B N2X 109.5(3)
N2B N1B N2X 13.9(3)
C19B N1B H1NB 122.3(17)
N2B N1B H1NB 114.5(18)
N2X N1B H1NB 128.1(18)
C2B C1B C6B 120.78(14)
C2B C1B H1BA 119.6
C6B C1B H1BA 119.6
C3B C2B C1B 118.16(14)
C3B C2B H2BA 120.9
C1B C2B H2BA 120.9
F1B C3B C2B 118.45(15)
F1B C3B C4B 118.42(15)
C2B C3B C4B 123.13(14)
C3B C4B C5B 118.07(15)
C3B C4B H4BA 121.0
C5B C4B H4BA 121.0
C4B C5B C6B 120.99(14)
C4B C5B H5BA 119.5
C6B C5B H5BA 119.5
C5B C6B C1B 118.86(14)
C5B C6B C7B 120.18(13)
C1B C6B C7B 120.92(13)
C8B C7B C12B 118.82(14)
C8B C7B C6B 119.80(13)
C12B C7B C6B 121.34(13)
C7B C8B C9B 120.65(14)
C7B C8B H8BA 119.7
C9B C8B H8BA 119.7
O1B C9B C8B 116.02(14)
O1B C9B C10B 123.05(13)
C8B C9B C10B 120.93(14)
C9B C10B C11B 118.48(13)
C9B C10B C19B 115.99(13)
C11B C10B C19B 125.53(13)
C12B C11B C10B 118.96(13)
C12B C11B C13B 116.33(13)
C10B C11B C13B 124.69(13)
C11B C12B C7B 122.08(14)
C11B C12B H12B 119.0
C7B C12B H12B 119.0
C18B C13B C14B 118.75(15)
C18B C13B C11B 119.71(14)
C14B C13B C11B 121.49(14)
C15B C14B C13B 120.54(17)
C15B C14B H14B 119.7
C13B C14B H14B 119.7
C16B C15B C14B 118.62(18)
C16B C15B H15B 120.7
C14B C15B H15B 120.7
F2B C16B C17B 118.84(18)
F2B C16B C15B 118.30(18)
C17B C16B C15B 122.85(16)
C16B C17B C18B 117.99(17)
C16B C17B H17B 121.0
C18B C17B H17B 121.0
C17B C18B C13B 121.24(17)
C17B C18B H18B 119.4
C13B C18B H18B 119.4
O2B C19B N1B 119.59(14)
O2B C19B C10B 121.91(14)
N1B C19B C10B 118.46(14)
N1B N2B C27B 124.5(3)
N1B N2B C20B 121.4(4)
C27B N2B C20B 113.4(4)
O3B C20B N2B 127.0(5)
O3B C20B C21B 128.0(6)
N2B C20B C21B 105.0(4)
C22B C21B C26B 119.9(6)
C22B C21B C20B 131.0(5)
C26B C21B C20B 108.5(4)
C21B C22B C23B 118.7(7)
C21B C22B H22B 120.7
C23B C22B H22B 120.7
C24B C23B C22B 121.1(6)
C24B C23B H23B 119.5
C22B C23B H23B 119.5
C23B C24B C25B 121.0(4)
C23B C24B H24B 119.5
C25B C24B H24B 119.5
C26B C25B C24B 117.3(3)
C26B C25B H25B 121.3
C24B C25B H25B 121.3
C25B C26B C21B 121.8(4)
C25B C26B C27B 129.0(3)
C21B C26B C27B 109.2(3)
O4B C27B N2B 125.0(4)
O4B C27B C26B 131.4(3)
N2B C27B C26B 103.6(3)
C27X N2X C20X 113.4(9)
C27X N2X N1B 120.0(8)
C20X N2X N1B 125.5(9)
O3X C20X N2X 119.1(12)
O3X C20X C21X 135.5(12)
N2X C20X C21X 105.2(9)
C22X C21X C26X 122.5(10)
C22X C21X C20X 128.3(11)
C26X C21X C20X 107.4(9)
C21X C22X C23X 115.6(12)
C21X C22X H22C 122.2
C23X C22X H22C 122.2
C24X C23X C22X 121.3(12)
C24X C23X H23C 119.4
C22X C23X H23C 119.4
C23X C24X C25X 122.4(9)
C23X C24X H24C 118.8
C25X C24X H24C 118.8
C26X C25X C24X 116.3(6)
C26X C25X H25C 121.8
C24X C25X H25C 121.8
C25X C26X C21X 121.2(7)
C25X C26X C27X 129.2(6)
C21X C26X C27X 109.4(7)
O4X C27X N2X 125.7(7)
O4X C27X C26X 130.7(6)
N2X C27X C26X 103.6(6)

loop_
_geom_bond_atom_site_label_1
_geom_bond_atom_site_label_2
_geom_bond_distance
F1A C3A 1.3585(19)
F2A C16A 1.359(2)
O1A C9A 1.3577(18)
O1A H1OA 0.82(3)
O2A C19A 1.2449(18)
O3A C20A 1.200(2)
O4A C27A 1.200(2)
N1A C19A 1.346(2)
N1A N2A 1.3723(18)
N1A H1NA 0.80(3)
N2A C27A 1.406(2)
N2A C20A 1.4123(19)
C1A C2A 1.387(2)
C1A C6A 1.400(2)
C1A H1AA 0.9300
C2A C3A 1.383(3)
C2A H2AA 0.9300
C3A C4A 1.376(2)
C4A C5A 1.389(2)
C4A H4AA 0.9300
C5A C6A 1.400(2)
C5A H5AA 0.9300
C6A C7A 1.480(2)
C7A C8A 1.391(2)
C7A C12A 1.402(2)
C8A C9A 1.392(2)
C8A H8AA 0.9300
C9A C10A 1.413(2)
C10A C11A 1.421(2)
C10A C19A 1.484(2)
C11A C12A 1.392(2)
C11A C13A 1.485(2)
C12A H12A 0.9300
C13A C14A 1.393(2)
C13A C18A 1.402(2)
C14A C15A 1.394(2)
C14A H14A 0.9300
C15A C16A 1.373(3)
C15A H15A 0.9300
C16A C17A 1.375(3)
C17A C18A 1.390(3)
C17A H17A 0.9300
C18A H18A 0.9300
C20A C21A 1.485(2)
C21A C22A 1.384(2)
C21A C26A 1.390(2)
C22A C23A 1.400(3)
C22A H22A 0.9300
C23A C24A 1.386(3)
C23A H23A 0.9300
C24A C25A 1.398(3)
C24A H24A 0.9300
C25A C26A 1.382(2)
C25A H25A 0.9300
C26A C27A 1.487(2)
F1B C3B 1.3587(18)
F2B C16B 1.357(2)
O1B C9B 1.3558(19)
O1B H1OB 0.88(3)
O2B C19B 1.245(2)
N1B C19B 1.349(2)
N1B N2B 1.363(5)
N1B N2X 1.432(11)
N1B H1NB 0.91(3)
C1B C2B 1.392(2)
C1B C6B 1.399(2)
C1B H1BA 0.9300
C2B C3B 1.377(2)
C2B H2BA 0.9300
C3B C4B 1.378(2)
C4B C5B 1.391(2)
C4B H4BA 0.9300
C5B C6B 1.396(2)
C5B H5BA 0.9300
C6B C7B 1.480(2)
C7B C8B 1.386(2)
C7B C12B 1.401(2)
C8B C9B 1.391(2)
C8B H8BA 0.9300
C9B C10B 1.415(2)
C10B C11B 1.421(2)
C10B C19B 1.482(2)
C11B C12B 1.393(2)
C11B C13B 1.493(2)
C12B H12B 0.9300
C13B C18B 1.398(2)
C13B C14B 1.400(2)
C14B C15B 1.393(2)
C14B H14B 0.9300
C15B C16B 1.379(3)
C15B H15B 0.9300
C16B C17B 1.377(3)
C17B C18B 1.394(2)
C17B H17B 0.9300
C18B H18B 0.9300
O3B C20B 1.214(5)
O4B C27B 1.197(4)
N2B C27B 1.408(5)
N2B C20B 1.410(6)
C20B C21B 1.463(6)
C21B C22B 1.369(7)
C21B C26B 1.401(5)
C22B C23B 1.400(8)
C22B H22B 0.9300
C23B C24B 1.370(7)
C23B H23B 0.9300
C24B C25B 1.401(5)
C24B H24B 0.9300
C25B C26B 1.381(4)
C25B H25B 0.9300
C26B C27B 1.484(5)
O3X C20X 1.202(12)
O4X C27X 1.190(8)
N2X C27X 1.402(11)
N2X C20X 1.407(12)
C20X C21X 1.480(12)
C21X C22X 1.389(12)
C21X C26X 1.395(12)
C22X C23X 1.410(13)
C22X H22C 0.9300
C23X C24X 1.384(12)
C23X H23C 0.9300
C24X C25X 1.400(9)
C24X H24C 0.9300
C25X C26X 1.385(8)
C25X H25C 0.9300
C26X C27X 1.496(8)

loop_
_geom_hbond_atom_site_label_D
_geom_hbond_atom_site_label_H
_geom_hbond_atom_site_label_A
_geom_hbond_site_symmetry_A
_geom_hbond_distance_DH
_geom_hbond_distance_HA
_geom_hbond_distance_DA
_geom_hbond_angle_DHA
_geom_hbond_publ_flag
N1A H1NA O2A 2_645 0.80(3) 2.02(3) 2.8000(19) 166(3) yes
O1B H1OB O2B . 0.88(3) 1.79(4) 2.5663(17) 145(4) yes
N1B H1NB O2B 2_555 0.91(3) 2.04(3) 2.779(2) 138(2) yes
O1A H1OA O2A . 0.82(3) 1.94(3) 2.6402(18) 143(3) yes
C2A H2AA F2A 4_565 0.93 2.45 3.160(2) 133 yes
C4B H4BA O3B 3_575 0.93 2.41 3.271(7) 154 yes
C14B H14B O3B 2_545 0.93 2.44 3.293(6) 152 yes
C25B H25B O1B 4_576 0.93 2.47 3.209(3) 136 yes

loop_
_geom_torsion_atom_site_label_1
_geom_torsion_atom_site_label_2
_geom_torsion_atom_site_label_3
_geom_torsion_atom_site_label_4
_geom_torsion
C19A N1A N2A C27A -76.28(19)
C19A N1A N2A C20A 87.92(18)
C6A C1A C2A C3A -0.8(3)
C1A C2A C3A F1A 179.92(16)
C1A C2A C3A C4A -0.1(3)
F1A C3A C4A C5A -178.67(16)
C2A C3A C4A C5A 1.3(3)
C3A C4A C5A C6A -1.7(3)
C2A C1A C6A C5A 0.4(2)
C2A C1A C6A C7A -179.18(15)
C4A C5A C6A C1A 0.9(2)
C4A C5A C6A C7A -179.52(15)
C1A C6A C7A C8A -162.32(15)
C5A C6A C7A C8A 18.1(2)
C1A C6A C7A C12A 20.4(2)
C5A C6A C7A C12A -159.18(15)
C12A C7A C8A C9A 1.3(2)
C6A C7A C8A C9A -176.05(14)
C7A C8A C9A O1A 176.28(14)
C7A C8A C9A C10A -4.6(2)
O1A C9A C10A C11A -175.94(14)
C8A C9A C10A C11A 5.0(2)
O1A C9A C10A C19A 2.9(2)
C8A C9A C10A C19A -176.11(13)
C9A C10A C11A C12A -2.3(2)
C19A C10A C11A C12A 178.97(14)
C9A C10A C11A C13A 170.18(14)
C19A C10A C11A C13A -8.6(2)
C10A C11A C12A C7A -1.0(2)
C13A C11A C12A C7A -174.04(14)
C8A C7A C12A C11A 1.5(2)
C6A C7A C12A C11A 178.84(14)
C12A C11A C13A C14A 128.03(15)
C10A C11A C13A C14A -44.6(2)
C12A C11A C13A C18A -45.1(2)
C10A C11A C13A C18A 142.28(15)
C18A C13A C14A C15A 0.8(2)
C11A C13A C14A C15A -172.33(14)
C13A C14A C15A C16A 0.2(2)
C14A C15A C16A F2A 177.24(15)
C14A C15A C16A C17A -1.1(3)
F2A C16A C17A C18A -177.35(16)
C15A C16A C17A C18A 1.0(3)
C16A C17A C18A C13A 0.1(3)
C14A C13A C18A C17A -1.0(2)
C11A C13A C18A C17A 172.26(15)
N2A N1A C19A O2A -6.3(2)
N2A N1A C19A C10A 176.82(13)
C9A C10A C19A O2A -32.5(2)
C11A C10A C19A O2A 146.25(16)
C9A C10A C19A N1A 144.29(14)
C11A C10A C19A N1A -36.9(2)
N1A N2A C20A O3A 8.2(2)
C27A N2A C20A O3A 173.73(16)
N1A N2A C20A C21A -171.17(13)
C27A N2A C20A C21A -5.62(17)
O3A C20A C21A C22A 3.3(3)
N2A C20A C21A C22A -177.46(17)
O3A C20A C21A C26A -175.39(18)
N2A C20A C21A C26A 3.90(17)
C26A C21A C22A C23A 0.6(3)
C20A C21A C22A C23A -177.93(17)
C21A C22A C23A C24A 0.0(3)
C22A C23A C24A C25A -0.9(3)
C23A C24A C25A C26A 1.1(3)
C24A C25A C26A C21A -0.6(3)
C24A C25A C26A C27A 178.80(19)
C22A C21A C26A C25A -0.3(3)
C20A C21A C26A C25A 178.50(16)
C22A C21A C26A C27A -179.78(16)
C20A C21A C26A C27A -0.99(19)
N1A N2A C27A O4A -9.3(3)
C20A N2A C27A O4A -174.96(18)
N1A N2A C27A C26A 170.70(14)
C20A N2A C27A C26A 5.04(18)
C25A C26A C27A O4A -1.8(3)
C21A C26A C27A O4A 177.7(2)
C25A C26A C27A N2A 178.24(18)
C21A C26A C27A N2A -2.32(19)
C6B C1B C2B C3B -0.5(3)
C1B C2B C3B F1B -179.48(16)
C1B C2B C3B C4B 0.9(3)
F1B C3B C4B C5B -179.94(17)
C2B C3B C4B C5B -0.4(3)
C3B C4B C5B C6B -0.7(3)
C4B C5B C6B C1B 1.1(3)
C4B C5B C6B C7B 179.01(17)
C2B C1B C6B C5B -0.5(3)
C2B C1B C6B C7B -178.39(15)
C5B C6B C7B C8B -40.4(2)
C1B C6B C7B C8B 137.46(17)
C5B C6B C7B C12B 141.92(17)
C1B C6B C7B C12B -40.2(2)
C12B C7B C8B C9B 0.4(2)
C6B C7B C8B C9B -177.31(15)
C7B C8B C9B O1B 177.45(16)
C7B C8B C9B C10B -2.6(3)
O1B C9B C10B C11B -176.72(15)
C8B C9B C10B C11B 3.3(2)
O1B C9B C10B C19B 3.9(2)
C8B C9B C10B C19B -176.07(15)
C9B C10B C11B C12B -2.0(2)
C19B C10B C11B C12B 177.40(14)
C9B C10B C11B C13B 176.17(15)
C19B C10B C11B C13B -4.5(2)
C10B C11B C12B C7B -0.2(2)
C13B C11B C12B C7B -178.43(15)
C8B C7B C12B C11B 0.9(2)
C6B C7B C12B C11B 178.66(15)
C12B C11B C13B C18B -52.7(2)
C10B C11B C13B C18B 129.13(17)
C12B C11B C13B C14B 124.57(17)
C10B C11B C13B C14B -53.6(2)
C18B C13B C14B C15B -0.9(3)
C11B C13B C14B C15B -178.20(16)
C13B C14B C15B C16B 0.3(3)
C14B C15B C16B F2B 179.41(17)
C14B C15B C16B C17B 0.3(3)
F2B C16B C17B C18B -179.42(16)
C15B C16B C17B C18B -0.3(3)
C16B C17B C18B C13B -0.3(2)
C14B C13B C18B C17B 0.9(2)
C11B C13B C18B C17B 178.25(15)
N2B N1B C19B O2B -4.3(3)
N2X N1B C19B O2B -2.1(5)
N2B N1B C19B C10B 177.9(2)
N2X N1B C19B C10B -179.9(4)
C9B C10B C19B O2B -25.2(2)
C11B C10B C19B O2B 155.45(16)
C9B C10B C19B N1B 152.55(15)
C11B C10B C19B N1B -26.8(2)
C19B N1B N2B C27B -91.8(4)
N2X N1B N2B C27B -100(2)
C19B N1B N2B C20B 77.4(6)
N2X N1B N2B C20B 69(2)
N1B N2B C20B O3B 3.6(11)
C27B N2B C20B O3B 173.9(7)
N1B N2B C20B C21B -174.7(5)
C27B N2B C20B C21B -4.4(8)
O3B C20B C21B C22B 11.1(18)
N2B C20B C21B C22B -170.6(12)
O3B C20B C21B C26B -178.0(8)
N2B C20B C21B C26B 0.2(8)
C26B C21B C22B C23B 4.5(18)
C20B C21B C22B C23B 174.5(10)
C21B C22B C23B C24B -1.0(18)
C22B C23B C24B C25B -1.4(12)
C23B C24B C25B C26B 0.1(8)
C24B C25B C26B C21B 3.5(8)
C24B C25B C26B C27B -178.5(5)
C22B C21B C26B C25B -5.9(12)
C20B C21B C26B C25B -178.0(6)
C22B C21B C26B C27B 175.7(9)
C20B C21B C26B C27B 3.7(8)
N1B N2B C27B O4B -5.8(7)
C20B N2B C27B O4B -175.8(6)
N1B N2B C27B C26B 176.4(4)
C20B N2B C27B C26B 6.4(6)
C25B C26B C27B O4B -1.7(8)
C21B C26B C27B O4B 176.4(6)
C25B C26B C27B N2B 175.8(5)
C21B C26B C27B N2B -6.0(6)
C19B N1B N2X C27X -90.1(6)
N2B N1B N2X C27X 82(2)
C19B N1B N2X C20X 102.4(11)
N2B N1B N2X C20X -85(2)
C27X N2X C20X O3X 179.1(13)
N1B N2X C20X O3X -13(2)
C27X N2X C20X C21X -5.4(16)
N1B N2X C20X C21X 162.9(10)
O3X C20X C21X C22X -11(4)
N2X C20X C21X C22X 175(2)
O3X C20X C21X C26X -176(2)
N2X C20X C21X C26X 9.6(18)
C26X C21X C22X C23X -9(3)
C20X C21X C22X C23X -171.6(19)
C21X C22X C23X C24X 3(3)
C22X C23X C24X C25X 3(2)
C23X C24X C25X C26X -2.9(14)
C24X C25X C26X C21X -2.5(15)
C24X C25X C26X C27X -176.2(8)
C22X C21X C26X C25X 9(2)
C20X C21X C26X C25X 174.8(11)
C22X C21X C26X C27X -176.6(17)
C20X C21X C26X C27X -10.4(16)
C20X N2X C27X O4X 179.8(11)
N1B N2X C27X O4X 10.9(12)
C20X N2X C27X C26X -0.8(11)
N1B N2X C27X C26X -169.7(5)
C25X C26X C27X O4X 0.7(15)
C21X C26X C27X O4X -173.5(12)
C25X C26X C27X N2X -178.7(8)
C21X C26X C27X N2X 7.1(11)
